data_4508077
loop_
_publ_author_name
'Vrdoljak, Vi\<snja'
'Prugove\<cki, Biserka'
'Matkovi\'c-\<Calogovi\'c, Dubravka'
'Hrenar, Tomica'
'Dreos, Renata'
'Siega, Patrizia'

_publ_section_title
;
 Three Polymorphic Forms of a Monomeric Mo(VI) Complex: Building Blocks
 for Two Metal--Organic Supramolecular Isomers. Intermolecular
 Interactions and Ligand Substituent Effects
;
_journal_issue 8
_journal_name_full 'Crystal Growth &amp; Design'
_journal_page_first 3773
_journal_paper_doi 10.1021/cg400782c
_journal_volume 13
_journal_year 2013
_chemical_formula_sum 'C19 H16 Mo N4 O5'
_chemical_formula_weight 476.30
_chemical_name_systematic
;
pyridine(2-oxo-4-methoxybenzaldehyde isonicotinylhydrazonato-O,O',N)-cis-
dioxomolybdenum(VI)
;
_space_group_IT_number 14
_symmetry_cell_setting monoclinic
_symmetry_space_group_name_Hall '-P 2ybc'
_symmetry_space_group_name_H-M 'P 1 21/c 1'
_atom_sites_solution_hydrogens geom
_atom_sites_solution_primary direct
_atom_sites_solution_secondary difmap
_audit_creation_method SHELXL-97
_cell_angle_alpha 90.00
_cell_angle_beta 97.317(2)
_cell_angle_gamma 90.00
_cell_formula_units_Z 4
_cell_length_a 12.1954(2)
_cell_length_b 10.7126(2)
_cell_length_c 14.7474(2)
_cell_measurement_reflns_used 10575
_cell_measurement_temperature 150(2)
_cell_measurement_theta_max 32.1685
_cell_measurement_theta_min 4.0814
_cell_volume 1910.98(5)
_computing_cell_refinement 'CrysAlis RED (Oxford Diffraction,2008)'
_computing_data_collection 'CrysAlis CCD (Oxford Diffraction,2008)'
_computing_data_reduction 'CrysAlis RED (Oxford Diffraction,2008)'
_computing_molecular_graphics 'PLATON98 (Spek, 2008)'
_computing_publication_material 'SHELXL97 (Sheldrick, 2008)'
_computing_structure_refinement 'SHELXL-97 (Sheldrick, 1997)'
_computing_structure_solution 'SHELXS-97 (Sheldrick, 1990)'
_diffrn_ambient_temperature 150(2)
_diffrn_measured_fraction_theta_full 0.995
_diffrn_measured_fraction_theta_max 0.995
_diffrn_measurement_device_type 'Goniometer KM4/Xcalibur,detector: Sapphire3'
_diffrn_measurement_method '\w and \p scans'
_diffrn_radiation_monochromator graphite
_diffrn_radiation_source 'Enhance (Mo) X-ray Source'
_diffrn_radiation_type MoK\a
_diffrn_radiation_wavelength 0.71073
_diffrn_reflns_av_R_equivalents 0.0165
_diffrn_reflns_av_sigmaI/netI 0.0168
_diffrn_reflns_limit_h_max 15
_diffrn_reflns_limit_h_min -15
_diffrn_reflns_limit_k_max 13
_diffrn_reflns_limit_k_min -13
_diffrn_reflns_limit_l_max 15
_diffrn_reflns_limit_l_min -18
_diffrn_reflns_number 14318
_diffrn_reflns_theta_full 27.00
_diffrn_reflns_theta_max 27.00
_diffrn_reflns_theta_min 4.09
_exptl_absorpt_coefficient_mu 0.726
_exptl_absorpt_correction_T_max 1.00000
_exptl_absorpt_correction_T_min 0.94552
_exptl_absorpt_correction_type multi-scan
_exptl_crystal_colour orange
_exptl_crystal_density_diffrn 1.656
_exptl_crystal_density_method 'not measured'
_exptl_crystal_description plate
_exptl_crystal_F_000 960
_exptl_crystal_size_max 0.47
_exptl_crystal_size_mid 0.28
_exptl_crystal_size_min 0.12
_refine_diff_density_max 0.336
_refine_diff_density_min -0.475
_refine_diff_density_rms 0.062
_refine_ls_extinction_method none
_refine_ls_goodness_of_fit_ref 1.072
_refine_ls_hydrogen_treatment constr
_refine_ls_matrix_type full
_refine_ls_number_parameters 262
_refine_ls_number_reflns 4156
_refine_ls_number_restraints 0
_refine_ls_restrained_S_all 1.072
_refine_ls_R_factor_all 0.0318
_refine_ls_R_factor_gt 0.0274
_refine_ls_shift/su_max 0.001
_refine_ls_shift/su_mean 0.000
_refine_ls_structure_factor_coef Fsqd
_refine_ls_weighting_details 'calc w=1/[\s^2^(Fo^2^)+(0.0407P)^2^+0.7275P] where P=(Fo^2^+2Fc^2^)/3'
_refine_ls_weighting_scheme calc
_refine_ls_wR_factor_gt 0.0750
_refine_ls_wR_factor_ref 0.0775
_reflns_number_gt 3710
_reflns_number_total 4156
_reflns_threshold_expression >2sigma(I)
_cod_data_source_file cg400782c_si_007.cif
_cod_data_source_block shelxl
_cod_original_sg_symbol_H-M P21/c
_cod_database_code 4508077

loop_
_symmetry_equiv_pos_as_xyz
'x, y, z'
'-x, y+1/2, -z+1/2'
'-x, -y, -z'
'x, -y-1/2, z-1/2'

loop_
_atom_site_label
_atom_site_type_symbol
_atom_site_fract_x
_atom_site_fract_y
_atom_site_fract_z
_atom_site_U_iso_or_equiv
_atom_site_adp_type
_atom_site_occupancy
_atom_site_symmetry_multiplicity
_atom_site_calc_flag
_atom_site_refinement_flags
C1 C -0.03509(18) -0.0761(2) 0.11727(15) 0.0429(5) Uani 1 1 d .
H1 H -0.0634 -0.1236 0.0669 0.051 Uiso 1 1 calc R
C2 C 0.23459(18) -0.0935(2) 0.09440(14) 0.0414(5) Uani 1 1 d .
C3 C 0.31803(18) -0.1440(2) 0.03965(16) 0.0459(5) Uani 1 1 d .
C4 C 0.4272(2) -0.1220(4) 0.0642(3) 0.1070(16) Uani 1 1 d .
H4 H 0.4510 -0.0756 0.1163 0.128 Uiso 1 1 calc R
C5 C 0.5025(2) -0.1691(5) 0.0111(3) 0.130(2) Uani 1 1 d .
H5 H 0.5767 -0.1512 0.0289 0.156 Uiso 1 1 calc R
C6 C 0.3717(2) -0.2567(3) -0.0857(2) 0.0684(8) Uani 1 1 d .
H6 H 0.3503 -0.3033 -0.1382 0.082 Uiso 1 1 calc R
C7 C 0.2900(2) -0.2128(3) -0.03740(17) 0.0570(6) Uani 1 1 d .
H7 H 0.2162 -0.2301 -0.0574 0.068 Uiso 1 1 calc R
C8 C -0.08186(18) 0.0576(2) 0.24672(14) 0.0397(4) Uani 1 1 d .
C9 C -0.11094(19) -0.02974(19) 0.17599(15) 0.0418(5) Uani 1 1 d .
C10 C -0.2198(2) -0.0713(3) 0.16129(18) 0.0544(6) Uani 1 1 d .
H10 H -0.2397 -0.1291 0.1150 0.065 Uiso 1 1 calc R
C11 C -0.2989(2) -0.0304(3) 0.2125(2) 0.0607(7) Uani 1 1 d .
H11 H -0.3708 -0.0610 0.2021 0.073 Uiso 1 1 calc R
C12 C -0.2693(2) 0.0578(3) 0.28034(18) 0.0565(6) Uani 1 1 d .
C13 C -0.16170(19) 0.1009(2) 0.29707(15) 0.0475(5) Uani 1 1 d .
H13 H -0.1430 0.1597 0.3428 0.057 Uiso 1 1 calc R
C14 C -0.4548(3) 0.0657(5) 0.3176(3) 0.1129(15) Uani 1 1 d .
H14A H -0.4965 0.1060 0.3601 0.169 Uiso 1 1 calc R
H14B H -0.4586 -0.0232 0.3251 0.169 Uiso 1 1 calc R
H14C H -0.4849 0.0876 0.2563 0.169 Uiso 1 1 calc R
C15 C 0.0655(2) 0.2556(2) 0.10591(16) 0.0484(5) Uani 1 1 d .
H15 H -0.0003 0.2303 0.1259 0.058 Uiso 1 1 calc R
C16 C 0.0621(2) 0.3503(2) 0.04268(18) 0.0593(6) Uani 1 1 d .
H16 H -0.0049 0.3870 0.0198 0.071 Uiso 1 1 calc R
C17 C 0.1587(3) 0.3900(2) 0.01379(17) 0.0620(7) Uani 1 1 d .
H17 H 0.1586 0.4550 -0.0280 0.074 Uiso 1 1 calc R
C18 C 0.2547(2) 0.3324(3) 0.04749(19) 0.0627(7) Uani 1 1 d .
H18 H 0.3213 0.3568 0.0285 0.075 Uiso 1 1 calc R
C19 C 0.2520(2) 0.2376(2) 0.11008(17) 0.0536(6) Uani 1 1 d .
H19 H 0.3181 0.1989 0.1328 0.064 Uiso 1 1 calc R
N1 N 0.06912(15) -0.05615(16) 0.12992(12) 0.0387(4) Uani 1 1 d .
N2 N 0.13106(15) -0.10854(17) 0.06587(12) 0.0438(4) Uani 1 1 d .
N3 N 0.4779(2) -0.2370(3) -0.0624(2) 0.0860(9) Uani 1 1 d .
N4 N 0.15870(15) 0.19847(16) 0.13975(11) 0.0407(4) Uani 1 1 d .
O1 O 0.15409(15) -0.09650(17) 0.31720(12) 0.0591(4) Uani 1 1 d .
O2 O 0.25885(14) 0.12651(17) 0.31414(11) 0.0549(4) Uani 1 1 d .
O3 O 0.02181(12) 0.10344(14) 0.26522(10) 0.0446(3) Uani 1 1 d .
O4 O 0.27267(13) -0.03419(14) 0.17085(11) 0.0457(4) Uani 1 1 d .
O5 O -0.34027(16) 0.1058(2) 0.33438(15) 0.0823(7) Uani 1 1 d .
Mo1 Mo 0.164940(15) 0.032262(17) 0.252278(11) 0.03978(8) Uani 1 1 d .

loop_
_atom_site_aniso_label
_atom_site_aniso_U_11
_atom_site_aniso_U_22
_atom_site_aniso_U_33
_atom_site_aniso_U_23
_atom_site_aniso_U_13
_atom_site_aniso_U_12
C1 0.0398(12) 0.0465(11) 0.0422(11) -0.0083(9) 0.0047(9) 0.0000(9)
C2 0.0389(11) 0.0418(11) 0.0435(11) -0.0024(9) 0.0059(9) 0.0028(9)
C3 0.0374(11) 0.0491(12) 0.0523(12) -0.0054(10) 0.0096(9) 0.0010(9)
C4 0.0417(16) 0.169(4) 0.110(3) -0.087(3) 0.0093(16) -0.005(2)
C5 0.0347(16) 0.210(5) 0.146(4) -0.107(4) 0.0154(19) -0.010(2)
C6 0.0521(15) 0.084(2) 0.0708(17) -0.0279(15) 0.0155(13) 0.0008(14)
C7 0.0410(13) 0.0705(16) 0.0601(14) -0.0158(13) 0.0087(11) 0.0016(12)
C8 0.0403(11) 0.0426(10) 0.0364(10) 0.0054(8) 0.0057(8) 0.0022(9)
C9 0.0388(12) 0.0460(12) 0.0411(11) -0.0016(9) 0.0077(9) 0.0008(9)
C10 0.0438(13) 0.0612(14) 0.0585(14) -0.0120(12) 0.0082(11) -0.0054(11)
C11 0.0397(13) 0.0775(19) 0.0669(17) -0.0077(13) 0.0142(12) -0.0065(12)
C12 0.0480(14) 0.0698(16) 0.0549(14) -0.0004(12) 0.0195(11) 0.0067(12)
C13 0.0507(13) 0.0513(12) 0.0423(11) -0.0048(10) 0.0126(10) 0.0029(11)
C14 0.054(2) 0.164(4) 0.129(3) -0.037(3) 0.045(2) -0.004(2)
C15 0.0454(12) 0.0470(12) 0.0535(13) 0.0013(10) 0.0088(10) 0.0059(10)
C16 0.0688(17) 0.0492(13) 0.0599(15) 0.0076(12) 0.0080(13) 0.0157(12)
C17 0.092(2) 0.0505(13) 0.0477(13) 0.0068(11) 0.0259(13) 0.0100(14)
C18 0.0668(17) 0.0625(15) 0.0650(15) 0.0077(13) 0.0327(13) -0.0002(14)
C19 0.0450(13) 0.0611(14) 0.0569(14) 0.0045(11) 0.0145(11) 0.0034(11)
N1 0.0381(10) 0.0419(9) 0.0363(9) -0.0042(7) 0.0051(7) 0.0036(7)
N2 0.0396(10) 0.0500(10) 0.0426(9) -0.0083(8) 0.0091(7) 0.0032(8)
N3 0.0459(13) 0.118(2) 0.0971(19) -0.0467(18) 0.0225(13) -0.0010(14)
N4 0.0412(10) 0.0434(9) 0.0380(9) -0.0020(7) 0.0068(7) 0.0010(8)
O1 0.0659(11) 0.0587(10) 0.0524(9) 0.0124(8) 0.0067(8) 0.0022(9)
O2 0.0506(10) 0.0675(11) 0.0443(8) -0.0094(8) -0.0030(7) -0.0056(8)
O3 0.0421(8) 0.0500(8) 0.0427(8) -0.0093(7) 0.0093(6) -0.0014(7)
O4 0.0368(8) 0.0525(9) 0.0469(9) -0.0093(7) 0.0019(7) 0.0039(7)
O5 0.0538(12) 0.1169(18) 0.0825(14) -0.0279(13) 0.0322(10) 0.0014(12)
Mo1 0.04001(12) 0.04565(12) 0.03286(11) -0.00157(7) 0.00144(8) 0.00119(8)

loop_
_atom_type_symbol
_atom_type_description
_atom_type_scat_dispersion_real
_atom_type_scat_dispersion_imag
_atom_type_scat_source
C C 0.0033 0.0016 'International Tables Vol C Tables 4.2.6.8 and 6.1.1.4'
H H 0.0000 0.0000 'International Tables Vol C Tables 4.2.6.8 and 6.1.1.4'
N N 0.0061 0.0033 'International Tables Vol C Tables 4.2.6.8 and 6.1.1.4'
O O 0.0106 0.0060 'International Tables Vol C Tables 4.2.6.8 and 6.1.1.4'
Mo Mo -1.6832 0.6857 'International Tables Vol C Tables 4.2.6.8 and 6.1.1.4'

loop_
_geom_angle_atom_site_label_1
_geom_angle_atom_site_label_2
_geom_angle_atom_site_label_3
_geom_angle
N1 C1 C9 124.0(2)
N2 C2 O4 124.07(19)
N2 C2 C3 119.27(19)
O4 C2 C3 116.66(19)
C4 C3 C7 116.8(2)
C4 C3 C2 120.8(2)
C7 C3 C2 122.5(2)
C3 C4 C5 119.3(3)
N3 C5 C4 125.2(3)
N3 C6 C7 124.2(3)
C3 C7 C6 119.7(2)
O3 C8 C13 118.4(2)
O3 C8 C9 122.03(19)
C13 C8 C9 119.5(2)
C10 C9 C8 118.2(2)
C10 C9 C1 118.1(2)
C8 C9 C1 123.7(2)
C11 C10 C9 122.4(2)
C10 C11 C12 118.6(2)
O5 C12 C13 115.6(2)
O5 C12 C11 123.8(3)
C13 C12 C11 120.6(2)
C8 C13 C12 120.7(2)
N4 C15 C16 123.0(2)
C17 C16 C15 119.1(2)
C18 C17 C16 118.7(2)
C17 C18 C19 119.1(2)
N4 C19 C18 123.1(2)
C1 N1 N2 116.50(18)
C1 N1 Mo1 126.66(14)
N2 N1 Mo1 116.34(13)
C2 N2 N1 108.65(17)
C5 N3 C6 114.9(2)
C15 N4 C19 117.0(2)
C15 N4 Mo1 122.99(15)
C19 N4 Mo1 119.96(15)
C8 O3 Mo1 131.97(13)
C2 O4 Mo1 119.39(14)
C12 O5 C14 117.5(3)
O1 Mo1 O2 106.01(9)
O1 Mo1 O3 97.39(8)
O2 Mo1 O3 105.49(7)
O1 Mo1 O4 98.78(8)
O2 Mo1 O4 94.79(7)
O3 Mo1 O4 149.37(6)
O1 Mo1 N1 92.34(8)
O2 Mo1 N1 158.79(7)
O3 Mo1 N1 82.02(6)
O4 Mo1 N1 71.51(6)
O1 Mo1 N4 170.19(7)
O2 Mo1 N4 83.79(7)
O3 Mo1 N4 80.12(6)
O4 Mo1 N4 79.53(6)
N1 Mo1 N4 77.94(6)

loop_
_geom_bond_atom_site_label_1
_geom_bond_atom_site_label_2
_geom_bond_distance
C1 N1 1.279(3)
C1 C9 1.434(3)
C2 N2 1.289(3)
C2 O4 1.325(3)
C2 C3 1.480(3)
C3 C4 1.355(4)
C3 C7 1.361(3)
C4 C5 1.375(4)
C5 N3 1.308(4)
C6 N3 1.314(4)
C6 C7 1.379(3)
C8 O3 1.352(3)
C8 C13 1.378(3)
C8 C9 1.412(3)
C9 C10 1.391(3)
C10 C11 1.371(3)
C11 C12 1.390(4)
C12 O5 1.350(3)
C12 C13 1.383(4)
C14 O5 1.452(4)
C15 N4 1.330(3)
C15 C16 1.375(3)
C16 C17 1.370(4)
C17 C18 1.361(4)
C18 C19 1.376(3)
C19 N4 1.337(3)
N1 N2 1.400(2)
N1 Mo1 2.2320(17)
N4 Mo1 2.4286(17)
O1 Mo1 1.6938(17)
O2 Mo1 1.7022(16)
O3 Mo1 1.9363(15)
O4 Mo1 2.0191(15)
